data_4312216
loop_
_publ_author_name
'Gabriela Vargas'
'Ir\'an Hern\'andez'
'Herbert H\"opfl'
'Mar\'ia-Eugenia Ochoa'
'Dolores Castillo'
'Norberto Farf\'an'
'Rosa Santillan'
'Elizabeth G\'omez'

_publ_section_title
;
 Preparation and Structural Characterization of Three Types of Homo- and
 Heterotrinuclear Boron Complexes: Salen{[B-O-B][O2BOH]},
 Salen{[B-O-B][O2BPh]}, and Salen{[B-O-B][O2P(O)Ph]}
;
_journal_name_full 'Inorganic Chemistry'
_journal_page_first 8490
_journal_page_last 8500
_journal_paper_doi 10.1021/ic048862e
_journal_volume 43
_journal_year 2004
_chemical_formula_moiety 'C22 H19 B3 N2 O5, C3 H7 N O'
_chemical_formula_sum 'C25 H26 B3 N3 O6'
_chemical_formula_weight 496.92
_chemical_melting_point 564.6(15)
_chemical_name_systematic
; 
 ? 
;
_space_group_IT_number 19
_symmetry_cell_setting orthorhombic
_symmetry_space_group_name_Hall 'P 2ac 2ab'
_symmetry_space_group_name_H-M 'P 21 21 21'
_atom_sites_solution_hydrogens geom
_atom_sites_solution_primary direct
_atom_sites_solution_secondary difmap
_audit_creation_method SHELXL-97
_cell_angle_alpha 90.00
_cell_angle_beta 90.00
_cell_angle_gamma 90.00
_cell_formula_units_Z 4
_cell_length_a 9.9136(12)
_cell_length_b 10.1719(12)
_cell_length_c 23.553(3)
_cell_measurement_reflns_used 4834
_cell_measurement_temperature 100(2)
_cell_measurement_theta_max 23.19
_cell_measurement_theta_min 2.65
_cell_volume 2375.1(5)
_computing_cell_refinement 'Bruker SAINT'
_computing_data_collection 'Bruker SMART'
_computing_data_reduction 'Bruker SAINT'
_computing_molecular_graphics 'Bruker SHELXTL'
_computing_publication_material 'Bruker SHELXTL'
_computing_structure_refinement 'SHELXL-97 (Sheldrick, 1997)'
_computing_structure_solution 'SHELXS-97 (Sheldrick, 1990)'
_diffrn_ambient_temperature 100(2)
_diffrn_measured_fraction_theta_full 0.985
_diffrn_measured_fraction_theta_max 0.985
_diffrn_measurement_device_type 'CCD area detector'
_diffrn_measurement_method 'phi and omega scans'
_diffrn_radiation_monochromator graphite
_diffrn_radiation_source 'fine-focus sealed tube'
_diffrn_radiation_type MoK\a
_diffrn_radiation_wavelength 0.71073
_diffrn_reflns_av_R_equivalents 0.0397
_diffrn_reflns_av_sigmaI/netI 0.0366
_diffrn_reflns_limit_h_max 11
_diffrn_reflns_limit_h_min -11
_diffrn_reflns_limit_k_max 11
_diffrn_reflns_limit_k_min -11
_diffrn_reflns_limit_l_max 28
_diffrn_reflns_limit_l_min -28
_diffrn_reflns_number 16668
_diffrn_reflns_theta_full 25.00
_diffrn_reflns_theta_max 25.00
_diffrn_reflns_theta_min 1.73
_exptl_absorpt_coefficient_mu 0.097
_exptl_absorpt_correction_T_max 1.00
_exptl_absorpt_correction_T_min 0.88
_exptl_absorpt_correction_type empirical
_exptl_absorpt_process_details SADABS
_exptl_crystal_colour colorless
_exptl_crystal_density_diffrn 1.390
_exptl_crystal_density_method 'not measured'
_exptl_crystal_description cube
_exptl_crystal_F_000 1040
_exptl_crystal_size_max 0.27
_exptl_crystal_size_mid 0.25
_exptl_crystal_size_min 0.19
_refine_diff_density_max 0.201
_refine_diff_density_min -0.152
_refine_diff_density_rms 0.042
_refine_ls_abs_structure_details 'Flack H D (1983), Acta Cryst. A39, 876-881'
_refine_ls_abs_structure_Flack 0.7(9)
_refine_ls_extinction_coef 0.0000(6)
_refine_ls_extinction_expression Fc^*^=kFc[1+0.001xFc^2^\l^3^/sin(2\q)]^-1/4^
_refine_ls_extinction_method SHELXL
_refine_ls_goodness_of_fit_ref 1.178
_refine_ls_hydrogen_treatment mixed
_refine_ls_matrix_type full
_refine_ls_number_parameters 337
_refine_ls_number_reflns 4127
_refine_ls_number_restraints 0
_refine_ls_restrained_S_all 1.178
_refine_ls_R_factor_all 0.0422
_refine_ls_R_factor_gt 0.0400
_refine_ls_shift/su_max 6.189
_refine_ls_shift/su_mean 0.022
_refine_ls_structure_factor_coef Fsqd
_refine_ls_weighting_details 'calc w=1/[\s^2^(Fo^2^)+(0.0298P)^2^+0.5919P] where P=(Fo^2^+2Fc^2^)/3'
_refine_ls_weighting_scheme calc
_refine_ls_wR_factor_gt 0.0837
_refine_ls_wR_factor_ref 0.0846
_reflns_number_gt 3965
_reflns_number_total 4127
_reflns_threshold_expression >2sigma(I)
_cod_data_source_file ic048862erom20040817_080957.cif
_cod_data_source_block rolzwem
_cod_depositor_comments
;
The following automatic conversions were performed:
'_symmetry_cell_setting' value 'Orthorhombic' changed to 'orthorhombic'
according to '/home/adriana/struct/CIF-dictionaries/cif_core.dic'
dictionary named 'cif_core.dic' version 2.4.1 from 2010-06-29.

Automatic conversion script
Id: cif_fix_enum 1555 2011-01-17 13:19:09Z saulius 

The following automatic conversions were performed:

'_chemical_melting_point' value '290-293_C' was changed to
'564.6(15)' - it was converted from degrees Celsius(C) to Kelvins(K),
the average value was taken and precision was estimated.

Automatic conversion script
Id: cif_fix_values 1569 2011-02-09 13:29:24Z adriana 
;
_cod_database_code 4312216

loop_
_symmetry_equiv_pos_as_xyz
'x, y, z'
'-x+1/2, -y, z+1/2'
'-x, y+1/2, -z+1/2'
'x+1/2, -y+1/2, -z'

loop_
_atom_site_label
_atom_site_type_symbol
_atom_site_fract_x
_atom_site_fract_y
_atom_site_fract_z
_atom_site_U_iso_or_equiv
_atom_site_adp_type
_atom_site_occupancy
_atom_site_symmetry_multiplicity
_atom_site_calc_flag
_atom_site_refinement_flags
_atom_site_disorder_assembly
_atom_site_disorder_group
B1 B 0.4160(2) 0.5418(3) 0.16996(10) 0.0196(5) Uani 1 1 d . . .
B2 B 0.6374(2) 0.5834(2) 0.12920(10) 0.0177(5) Uani 1 1 d . . .
B3 B 0.4663(2) 0.4656(2) 0.07429(10) 0.0178(5) Uani 1 1 d . . .
N1 N 0.44374(17) 0.41883(17) 0.21209(7) 0.0179(4) Uani 1 1 d . . .
N2 N 0.74432(16) 0.49575(18) 0.16533(7) 0.0173(4) Uani 1 1 d . . .
O1 O 0.30576(14) 0.62009(14) 0.19460(6) 0.0190(3) Uani 1 1 d . . .
O2 O 0.71246(14) 0.69909(15) 0.10901(6) 0.0193(3) Uani 1 1 d . . .
O3 O 0.53288(14) 0.62112(14) 0.16615(6) 0.0172(3) Uani 1 1 d . . .
O4 O 0.37370(13) 0.48197(14) 0.11658(6) 0.0183(3) Uani 1 1 d . . .
O5 O 0.59750(14) 0.50249(15) 0.08120(6) 0.0192(3) Uani 1 1 d . . .
C1 C 0.2123(2) 0.5695(2) 0.22887(8) 0.0183(5) Uani 1 1 d . . .
C2 C 0.0936(2) 0.6402(2) 0.23881(9) 0.0210(5) Uani 1 1 d . . .
H2 H 0.0792 0.7216 0.2200 0.025 Uiso 1 1 calc R . .
C3 C -0.0024(2) 0.5927(2) 0.27566(9) 0.0235(5) Uani 1 1 d . . .
H3 H -0.0827 0.6416 0.2820 0.028 Uiso 1 1 calc R . .
C4 C 0.0167(2) 0.4737(3) 0.30386(10) 0.0288(6) Uani 1 1 d . . .
H4 H -0.0501 0.4412 0.3291 0.035 Uiso 1 1 calc R . .
C5 C 0.1333(2) 0.4038(2) 0.29464(9) 0.0262(5) Uani 1 1 d . . .
H5 H 0.1471 0.3230 0.3140 0.031 Uiso 1 1 calc R . .
C6 C 0.2320(2) 0.4499(2) 0.25719(9) 0.0196(5) Uani 1 1 d . . .
C7 C 0.3557(2) 0.3790(2) 0.24822(9) 0.0203(5) Uani 1 1 d . . .
H7 H 0.3727 0.3013 0.2694 0.024 Uiso 1 1 calc R . .
C9 C 0.5675(2) 0.3413(2) 0.20379(9) 0.0195(5) Uani 1 1 d . . .
H9A H 0.5689 0.3073 0.1644 0.023 Uiso 1 1 calc R . .
H9B H 0.5656 0.2647 0.2297 0.023 Uiso 1 1 calc R . .
C10 C 0.6966(2) 0.4194(2) 0.21448(9) 0.0201(5) Uani 1 1 d . . .
H10A H 0.6809 0.4804 0.2465 0.024 Uiso 1 1 calc R . .
H10B H 0.7687 0.3575 0.2260 0.024 Uiso 1 1 calc R . .
C11 C 0.8702(2) 0.4957(2) 0.15200(8) 0.0179(5) Uani 1 1 d . . .
H11 H 0.9291 0.4349 0.1700 0.021 Uiso 1 1 calc R . .
C12 C 0.9235(2) 0.5846(2) 0.11089(8) 0.0179(5) Uani 1 1 d . . .
C13 C 1.0599(2) 0.5810(2) 0.09497(9) 0.0214(5) Uani 1 1 d . . .
H13 H 1.1165 0.5127 0.1088 0.026 Uiso 1 1 calc R . .
C14 C 1.1122(2) 0.6753(2) 0.05971(9) 0.0245(5) Uani 1 1 d . . .
H14 H 1.2041 0.6712 0.0484 0.029 Uiso 1 1 calc R . .
C15 C 1.0304(2) 0.7765(2) 0.04071(9) 0.0254(5) Uani 1 1 d . . .
H15 H 1.0670 0.8415 0.0162 0.030 Uiso 1 1 calc R . .
C16 C 0.8963(2) 0.7848(2) 0.05679(9) 0.0205(5) Uani 1 1 d . . .
H16 H 0.8425 0.8565 0.0443 0.025 Uiso 1 1 calc R . .
C17 C 0.8407(2) 0.6878(2) 0.09129(9) 0.0185(5) Uani 1 1 d . . .
C18 C 0.4216(2) 0.4039(2) 0.01643(9) 0.0197(5) Uani 1 1 d . . .
C19 C 0.5168(2) 0.3711(2) -0.02581(9) 0.0240(5) Uani 1 1 d . . .
H19 H 0.6100 0.3824 -0.0178 0.029 Uiso 1 1 calc R . .
C20 C 0.4793(2) 0.3235(2) -0.07804(10) 0.0272(5) Uani 1 1 d . . .
H20 H 0.5462 0.2995 -0.1050 0.033 Uiso 1 1 calc R . .
C21 C 0.3439(3) 0.3104(2) -0.09141(10) 0.0290(6) Uani 1 1 d . . .
H21 H 0.3179 0.2824 -0.1283 0.035 Uiso 1 1 calc R . .
C22 C 0.2471(2) 0.3380(2) -0.05125(10) 0.0266(5) Uani 1 1 d . . .
H22 H 0.1543 0.3256 -0.0598 0.032 Uiso 1 1 calc R . .
C23 C 0.2856(2) 0.3843(2) 0.00206(9) 0.0234(5) Uani 1 1 d . . .
H23 H 0.2179 0.4031 0.0294 0.028 Uiso 1 1 calc R . .
N31 N 0.88059(19) 0.47528(18) 0.90595(8) 0.0239(4) Uani 1 1 d . . .
O31 O 0.81922(17) 0.37204(17) 0.82407(6) 0.0303(4) Uani 1 1 d . . .
C31 C 0.8358(2) 0.3748(2) 0.87558(10) 0.0234(5) Uani 1 1 d . . .
H31 H 0.8143 0.2968 0.8958 0.028 Uiso 1 1 calc R . .
C32 C 0.9140(3) 0.5995(3) 0.87870(12) 0.0486(8) Uani 1 1 d . . .
H32A H 0.9148 0.5878 0.8374 0.073 Uiso 1 1 calc R . .
H32B H 1.0033 0.6287 0.8914 0.073 Uiso 1 1 calc R . .
H32C H 0.8466 0.6658 0.8889 0.073 Uiso 1 1 calc R . .
C33 C 0.8901(3) 0.4716(3) 0.96741(10) 0.0307(6) Uani 1 1 d . . .
H33A H 0.8752 0.3815 0.9807 0.046 Uiso 1 1 calc R . .
H33B H 0.8217 0.5297 0.9839 0.046 Uiso 1 1 calc R . .
H33C H 0.9800 0.5011 0.9792 0.046 Uiso 1 1 calc R . .

loop_
_atom_site_aniso_label
_atom_site_aniso_U_11
_atom_site_aniso_U_22
_atom_site_aniso_U_33
_atom_site_aniso_U_23
_atom_site_aniso_U_13
_atom_site_aniso_U_12
B1 0.0203(13) 0.0201(14) 0.0185(12) 0.0029(10) -0.0015(10) 0.0009(10)
B2 0.0156(12) 0.0165(13) 0.0209(12) 0.0014(11) -0.0046(10) 0.0004(10)
B3 0.0194(13) 0.0132(12) 0.0208(12) 0.0040(10) 0.0000(10) 0.0009(10)
N1 0.0190(9) 0.0157(10) 0.0191(9) -0.0004(8) -0.0014(7) -0.0010(8)
N2 0.0177(9) 0.0150(9) 0.0191(9) -0.0028(7) -0.0015(7) 0.0006(7)
O1 0.0171(7) 0.0190(8) 0.0208(8) 0.0019(6) 0.0037(6) 0.0004(6)
O2 0.0136(8) 0.0194(8) 0.0248(8) 0.0023(6) 0.0004(6) 0.0020(6)
O3 0.0161(8) 0.0164(8) 0.0192(7) 0.0015(6) -0.0011(6) 0.0005(6)
O4 0.0154(7) 0.0198(8) 0.0197(7) 0.0012(6) -0.0018(6) -0.0008(6)
O5 0.0157(8) 0.0230(8) 0.0189(7) -0.0004(6) 0.0004(6) 0.0013(6)
C1 0.0174(11) 0.0224(12) 0.0150(10) -0.0045(9) -0.0025(9) -0.0049(9)
C2 0.0206(11) 0.0219(12) 0.0206(11) -0.0054(9) -0.0028(9) -0.0018(10)
C3 0.0196(12) 0.0293(14) 0.0217(11) -0.0087(10) 0.0005(9) -0.0014(10)
C4 0.0258(13) 0.0364(15) 0.0240(12) -0.0021(11) 0.0065(10) -0.0079(11)
C5 0.0268(13) 0.0290(14) 0.0227(12) 0.0043(10) 0.0026(10) -0.0055(11)
C6 0.0205(11) 0.0233(12) 0.0151(10) -0.0011(9) -0.0015(9) -0.0019(9)
C7 0.0244(12) 0.0158(12) 0.0209(11) 0.0014(9) -0.0027(10) -0.0035(9)
C9 0.0224(12) 0.0143(11) 0.0219(11) 0.0027(9) -0.0017(9) 0.0025(9)
C10 0.0198(11) 0.0199(12) 0.0207(11) 0.0032(9) -0.0037(9) 0.0045(9)
C11 0.0168(11) 0.0184(11) 0.0185(10) -0.0037(9) -0.0059(9) 0.0024(9)
C12 0.0186(11) 0.0217(12) 0.0135(10) -0.0036(9) -0.0038(9) 0.0009(9)
C13 0.0193(11) 0.0253(12) 0.0196(11) -0.0032(10) -0.0038(9) 0.0034(10)
C14 0.0136(11) 0.0361(14) 0.0238(12) -0.0046(11) 0.0026(9) 0.0016(10)
C15 0.0240(12) 0.0280(14) 0.0241(12) -0.0018(10) 0.0022(10) -0.0057(10)
C16 0.0215(12) 0.0163(12) 0.0237(11) -0.0004(9) -0.0030(10) 0.0005(9)
C17 0.0173(11) 0.0218(12) 0.0163(10) -0.0061(9) -0.0033(9) -0.0027(9)
C18 0.0208(11) 0.0114(11) 0.0270(12) 0.0051(9) -0.0017(9) 0.0025(9)
C19 0.0206(12) 0.0267(13) 0.0246(12) 0.0034(10) -0.0022(10) -0.0011(10)
C20 0.0251(13) 0.0322(14) 0.0244(12) -0.0036(11) 0.0039(10) -0.0006(10)
C21 0.0398(15) 0.0255(13) 0.0216(11) -0.0021(11) -0.0040(11) -0.0016(11)
C22 0.0230(13) 0.0269(13) 0.0300(13) -0.0004(10) -0.0049(10) -0.0021(10)
C23 0.0233(12) 0.0219(12) 0.0251(12) 0.0010(10) 0.0019(10) -0.0007(10)
N31 0.0277(10) 0.0224(11) 0.0218(10) 0.0005(8) -0.0031(8) -0.0034(8)
O31 0.0368(10) 0.0321(10) 0.0219(9) -0.0020(7) -0.0082(7) 0.0038(8)
C31 0.0229(12) 0.0200(12) 0.0273(12) 0.0024(10) 0.0019(10) 0.0028(10)
C32 0.077(2) 0.0331(16) 0.0353(15) 0.0031(13) 0.0016(15) -0.0204(15)
C33 0.0353(14) 0.0334(15) 0.0234(12) -0.0025(11) -0.0044(11) -0.0032(11)

loop_
_atom_type_symbol
_atom_type_description
_atom_type_scat_dispersion_real
_atom_type_scat_dispersion_imag
_atom_type_scat_source
C C 0.0033 0.0016 'International Tables Vol C Tables 4.2.6.8 and 6.1.1.4'
H H 0.0000 0.0000 'International Tables Vol C Tables 4.2.6.8 and 6.1.1.4'
B B 0.0013 0.0007 'International Tables Vol C Tables 4.2.6.8 and 6.1.1.4'
N N 0.0061 0.0033 'International Tables Vol C Tables 4.2.6.8 and 6.1.1.4'
O O 0.0106 0.0060 'International Tables Vol C Tables 4.2.6.8 and 6.1.1.4'

loop_
_geom_angle_atom_site_label_1
_geom_angle_atom_site_label_2
_geom_angle_atom_site_label_3
_geom_angle
_geom_angle_site_symmetry_1
_geom_angle_site_symmetry_3
_geom_angle_publ_flag
O3 B1 O4 114.76(18) . . ?
O3 B1 O1 108.96(18) . . ?
O4 B1 O1 110.64(18) . . ?
O3 B1 N1 109.87(17) . . ?
O4 B1 N1 104.74(17) . . ?
O1 B1 N1 107.59(17) . . ?
O3 B2 O5 115.79(18) . . ?
O3 B2 O2 110.74(18) . . ?
O5 B2 O2 109.82(18) . . ?
O3 B2 N2 107.83(17) . . ?
O5 B2 N2 105.93(16) . . ?
O2 B2 N2 106.17(16) . . ?
O5 B3 O4 121.4(2) . . ?
O5 B3 C18 118.99(19) . . ?
O4 B3 C18 119.60(19) . . ?
C7 N1 C9 119.03(18) . . ?
C7 N1 B1 122.27(18) . . ?
C9 N1 B1 118.30(16) . . ?
C11 N2 C10 120.21(18) . . ?
C11 N2 B2 120.32(18) . . ?
C10 N2 B2 119.45(16) . . ?
C1 O1 B1 123.13(17) . . ?
C17 O2 B2 120.69(17) . . ?
B2 O3 B1 119.15(17) . . ?
B3 O4 B1 119.12(17) . . ?
B3 O5 B2 120.56(17) . . ?
O1 C1 C6 121.78(19) . . ?
O1 C1 C2 119.2(2) . . ?
C6 C1 C2 119.0(2) . . ?
C3 C2 C1 120.5(2) . . ?
C2 C3 C4 120.8(2) . . ?
C5 C4 C3 119.2(2) . . ?
C4 C5 C6 121.0(2) . . ?
C5 C6 C1 119.6(2) . . ?
C5 C6 C7 121.4(2) . . ?
C1 C6 C7 118.98(19) . . ?
N1 C7 C6 121.2(2) . . ?
N1 C9 C10 113.45(17) . . ?
N2 C10 C9 114.47(17) . . ?
N2 C11 C12 121.63(19) . . ?
C13 C12 C17 119.5(2) . . ?
C13 C12 C11 121.44(19) . . ?
C17 C12 C11 118.62(18) . . ?
C14 C13 C12 120.5(2) . . ?
C13 C14 C15 119.6(2) . . ?
C14 C15 C16 121.3(2) . . ?
C15 C16 C17 119.7(2) . . ?
O2 C17 C16 119.7(2) . . ?
O2 C17 C12 120.84(19) . . ?
C16 C17 C12 119.27(19) . . ?
C23 C18 C19 116.0(2) . . ?
C23 C18 B3 122.61(19) . . ?
C19 C18 B3 121.30(19) . . ?
C20 C19 C18 122.3(2) . . ?
C19 C20 C21 120.0(2) . . ?
C22 C21 C20 120.0(2) . . ?
C21 C22 C23 119.8(2) . . ?
C22 C23 C18 121.9(2) . . ?
C31 N31 C33 122.7(2) . . ?
C31 N31 C32 120.5(2) . . ?
C33 N31 C32 116.58(19) . . ?
O31 C31 N31 126.7(2) . . ?

loop_
_geom_bond_atom_site_label_1
_geom_bond_atom_site_label_2
_geom_bond_distance
_geom_bond_site_symmetry_2
_geom_bond_publ_flag
B1 O3 1.415(3) . ?
B1 O4 1.458(3) . ?
B1 O1 1.471(3) . ?
B1 N1 1.620(3) . ?
B2 O3 1.407(3) . ?
B2 O5 1.453(3) . ?
B2 O2 1.471(3) . ?
B2 N2 1.625(3) . ?
B3 O5 1.363(3) . ?
B3 O4 1.365(3) . ?
B3 C18 1.564(3) . ?
N1 C7 1.284(3) . ?
N1 C9 1.472(3) . ?
N2 C11 1.287(3) . ?
N2 C10 1.472(3) . ?
O1 C1 1.332(2) . ?
O2 C17 1.343(3) . ?
C1 C6 1.401(3) . ?
C1 C2 1.399(3) . ?
C2 C3 1.376(3) . ?
C3 C4 1.394(3) . ?
C4 C5 1.375(3) . ?
C5 C6 1.398(3) . ?
C6 C7 1.438(3) . ?
C9 C10 1.527(3) . ?
C11 C12 1.426(3) . ?
C12 C13 1.404(3) . ?
C12 C17 1.410(3) . ?
C13 C14 1.370(3) . ?
C14 C15 1.385(3) . ?
C15 C16 1.385(3) . ?
C16 C17 1.392(3) . ?
C18 C23 1.405(3) . ?
C18 C19 1.411(3) . ?
C19 C20 1.373(3) . ?
C20 C21 1.385(3) . ?
C21 C22 1.377(3) . ?
C22 C23 1.394(3) . ?
N31 C31 1.324(3) . ?
N31 C33 1.451(3) . ?
N31 C32 1.456(3) . ?
O31 C31 1.225(3) . ?

loop_
_geom_torsion_atom_site_label_1
_geom_torsion_atom_site_label_2
_geom_torsion_atom_site_label_3
_geom_torsion_atom_site_label_4
_geom_torsion
_geom_torsion_site_symmetry_1
_geom_torsion_site_symmetry_2
_geom_torsion_site_symmetry_3
_geom_torsion_site_symmetry_4
_geom_torsion_publ_flag
O3 B1 N1 C7 138.6(2) . . . . ?
O4 B1 N1 C7 -97.6(2) . . . . ?
O1 B1 N1 C7 20.1(3) . . . . ?
O3 B1 N1 C9 -48.7(2) . . . . ?
O4 B1 N1 C9 75.1(2) . . . . ?
O1 B1 N1 C9 -167.16(17) . . . . ?
O3 B2 N2 C11 -149.92(19) . . . . ?
O5 B2 N2 C11 85.5(2) . . . . ?
O2 B2 N2 C11 -31.2(2) . . . . ?
O3 B2 N2 C10 28.3(2) . . . . ?
O5 B2 N2 C10 -96.2(2) . . . . ?
O2 B2 N2 C10 147.06(17) . . . . ?
O3 B1 O1 C1 -145.25(18) . . . . ?
O4 B1 O1 C1 87.7(2) . . . . ?
N1 B1 O1 C1 -26.2(2) . . . . ?
O3 B2 O2 C17 155.59(17) . . . . ?
O5 B2 O2 C17 -75.3(2) . . . . ?
N2 B2 O2 C17 38.8(2) . . . . ?
O5 B2 O3 B1 25.7(3) . . . . ?
O2 B2 O3 B1 151.55(17) . . . . ?
N2 B2 O3 B1 -92.7(2) . . . . ?
O4 B1 O3 B2 -36.3(3) . . . . ?
O1 B1 O3 B2 -160.94(17) . . . . ?
N1 B1 O3 B2 81.4(2) . . . . ?
O5 B3 O4 B1 0.9(3) . . . . ?
C18 B3 O4 B1 -178.89(19) . . . . ?
O3 B1 O4 B3 22.7(3) . . . . ?
O1 B1 O4 B3 146.52(19) . . . . ?
N1 B1 O4 B3 -97.8(2) . . . . ?
O4 B3 O5 B2 -12.2(3) . . . . ?
C18 B3 O5 B2 167.59(18) . . . . ?
O3 B2 O5 B3 -1.0(3) . . . . ?
O2 B2 O5 B3 -127.3(2) . . . . ?
N2 B2 O5 B3 118.43(19) . . . . ?
B1 O1 C1 C6 18.9(3) . . . . ?
B1 O1 C1 C2 -163.90(18) . . . . ?
O1 C1 C2 C3 -177.54(19) . . . . ?
C6 C1 C2 C3 -0.2(3) . . . . ?
C1 C2 C3 C4 0.1(3) . . . . ?
C2 C3 C4 C5 0.2(3) . . . . ?
C3 C4 C5 C6 -0.5(3) . . . . ?
C4 C5 C6 C1 0.4(3) . . . . ?
C4 C5 C6 C7 178.6(2) . . . . ?
O1 C1 C6 C5 177.2(2) . . . . ?
C2 C1 C6 C5 0.0(3) . . . . ?
O1 C1 C6 C7 -1.0(3) . . . . ?
C2 C1 C6 C7 -178.25(19) . . . . ?
C9 N1 C7 C6 -178.86(18) . . . . ?
B1 N1 C7 C6 -6.2(3) . . . . ?
C5 C6 C7 N1 177.1(2) . . . . ?
C1 C6 C7 N1 -4.7(3) . . . . ?
C7 N1 C9 C10 -122.5(2) . . . . ?
B1 N1 C9 C10 64.6(2) . . . . ?
C11 N2 C10 C9 -135.8(2) . . . . ?
B2 N2 C10 C9 45.9(2) . . . . ?
N1 C9 C10 N2 -84.8(2) . . . . ?
C10 N2 C11 C12 -169.50(19) . . . . ?
B2 N2 C11 C12 8.7(3) . . . . ?
N2 C11 C12 C13 -177.7(2) . . . . ?
N2 C11 C12 C17 10.1(3) . . . . ?
C17 C12 C13 C14 -1.4(3) . . . . ?
C11 C12 C13 C14 -173.5(2) . . . . ?
C12 C13 C14 C15 1.5(3) . . . . ?
C13 C14 C15 C16 0.2(3) . . . . ?
C14 C15 C16 C17 -2.0(3) . . . . ?
B2 O2 C17 C16 160.27(19) . . . . ?
B2 O2 C17 C12 -25.0(3) . . . . ?
C15 C16 C17 O2 176.94(19) . . . . ?
C15 C16 C17 C12 2.1(3) . . . . ?
C13 C12 C17 O2 -175.21(18) . . . . ?
C11 C12 C17 O2 -2.8(3) . . . . ?
C13 C12 C17 C16 -0.4(3) . . . . ?
C11 C12 C17 C16 171.92(19) . . . . ?
O5 B3 C18 C23 -168.7(2) . . . . ?
O4 B3 C18 C23 11.0(3) . . . . ?
O5 B3 C18 C19 7.8(3) . . . . ?
O4 B3 C18 C19 -172.5(2) . . . . ?
C23 C18 C19 C20 0.3(3) . . . . ?
B3 C18 C19 C20 -176.4(2) . . . . ?
C18 C19 C20 C21 2.2(4) . . . . ?
C19 C20 C21 C22 -3.7(4) . . . . ?
C20 C21 C22 C23 2.6(4) . . . . ?
C21 C22 C23 C18 0.0(3) . . . . ?
C19 C18 C23 C22 -1.4(3) . . . . ?
B3 C18 C23 C22 175.3(2) . . . . ?
C33 N31 C31 O31 176.6(2) . . . . ?
C32 N31 C31 O31 1.0(4) . . . . ?
